data_4078887
loop_
_publ_author_name
'Kuan, Seah Ling'
'Leong, Weng Kee'
'Webster, Richard D.'
'Goh, Lai Yoong'

_publ_section_title
;
 Mixed-Sandwich (Cp*/(HMB))Ru Complexes Containing
 Bis(methimazolyl)(pyrazolyl)borate (Cp* = \h5-C5Me5, HMB = \h6-C6Me6)
;
_journal_issue 14
_journal_name_full Organometallics
_journal_page_first 5159
_journal_paper_doi 10.1021/om300497p
_journal_volume 31
_journal_year 2012
_chemical_formula_sum 'C23.5 H32.25 B F6 N6.75 P Ru S2'
_chemical_formula_weight 730.28
_chemical_name_systematic
; 
 ? 
;
_space_group_IT_number 11
_symmetry_cell_setting monoclinic
_symmetry_space_group_name_Hall '-P 2yb'
_symmetry_space_group_name_H-M 'P 1 21/m 1'
_atom_sites_solution_hydrogens geom
_atom_sites_solution_primary direct
_atom_sites_solution_secondary difmap
_audit_creation_method SHELXL-97
_cell_angle_alpha 90.00
_cell_angle_beta 93.458(3)
_cell_angle_gamma 90.00
_cell_formula_units_Z 4
_cell_length_a 12.9471(13)
_cell_length_b 12.1262(13)
_cell_length_c 21.102(2)
_cell_measurement_reflns_used 4723
_cell_measurement_temperature 223(2)
_cell_measurement_theta_max 29.46
_cell_measurement_theta_min 2.30
_cell_volume 3307.0(6)
_computing_cell_refinement 'Bruker SMART'
_computing_data_collection 'Bruker SMART'
_computing_data_reduction 'Bruker SAINT'
_computing_molecular_graphics 'Bruker SHELXTL'
_computing_publication_material 'Bruker SHELXTL'
_computing_structure_refinement 'SHELXL-97 (Sheldrick, 1997)'
_computing_structure_solution 'SHELXS-97 (Sheldrick, 1990)'
_diffrn_ambient_temperature 223(2)
_diffrn_measured_fraction_theta_full 0.998
_diffrn_measured_fraction_theta_max 0.998
_diffrn_measurement_device_type 'CCD area detector'
_diffrn_measurement_method 'phi and omega scans'
_diffrn_radiation_monochromator graphite
_diffrn_radiation_source 'fine-focus sealed tube'
_diffrn_radiation_type MoK\a
_diffrn_radiation_wavelength 0.71073
_diffrn_reflns_av_R_equivalents 0.1606
_diffrn_reflns_av_sigmaI/netI 0.0990
_diffrn_reflns_limit_h_max 16
_diffrn_reflns_limit_h_min -16
_diffrn_reflns_limit_k_max 15
_diffrn_reflns_limit_k_min 0
_diffrn_reflns_limit_l_max 26
_diffrn_reflns_limit_l_min 0
_diffrn_reflns_number 43337
_diffrn_reflns_theta_full 26.37
_diffrn_reflns_theta_max 26.37
_diffrn_reflns_theta_min 2.30
_exptl_absorpt_coefficient_mu 0.708
_exptl_absorpt_correction_T_max 0.9930
_exptl_absorpt_correction_T_min 0.7797
_exptl_absorpt_correction_type multi-scan
_exptl_absorpt_process_details sadabs
_exptl_crystal_colour red
_exptl_crystal_density_diffrn 1.467
_exptl_crystal_density_method 'not measured'
_exptl_crystal_description needle
_exptl_crystal_F_000 1482
_exptl_crystal_size_max 0.37
_exptl_crystal_size_mid 0.10
_exptl_crystal_size_min 0.01
_refine_diff_density_max 2.161
_refine_diff_density_min -3.268
_refine_diff_density_rms 0.244
_refine_ls_extinction_method none
_refine_ls_goodness_of_fit_ref 1.257
_refine_ls_hydrogen_treatment constr
_refine_ls_matrix_type full
_refine_ls_number_parameters 403
_refine_ls_number_reflns 7086
_refine_ls_number_restraints 72
_refine_ls_restrained_S_all 1.251
_refine_ls_R_factor_all 0.1798
_refine_ls_R_factor_gt 0.1632
_refine_ls_shift/su_max 0.139
_refine_ls_shift/su_mean 0.008
_refine_ls_structure_factor_coef Fsqd
_refine_ls_weighting_details 'calc w=1/[\s^2^(Fo^2^)+(0.0643P)^2^+142.3549P] where P=(Fo^2^+2Fc^2^)/3'
_refine_ls_weighting_scheme calc
_refine_ls_wR_factor_gt 0.3434
_refine_ls_wR_factor_ref 0.3515
_reflns_number_gt 6021
_reflns_number_total 7086
_reflns_threshold_expression >2sigma(I)
_cod_data_source_file om300497p_si_003.cif
_cod_data_source_block sl18
_cod_depositor_comments
;
The following automatic conversions were performed:

'_symmetry_cell_setting' value 'Monoclinic' changed to 'monoclinic'
according to /home/saulius/struct/CIF-dictionaries/cif_core.dic
dictionary named 'cif_core.dic' version 2.4.2 from 2011-04-26.

Automatic conversion script
Id: cif_fix_values 1891 2012-01-12 08:04:46Z andrius 
;
_cod_original_sg_symbol_H-M P2(1)/m
_cod_original_formula_sum 'C23.50 H32.25 B F6 N6.75 P Ru S2'
_cod_database_code 4078887

loop_
_symmetry_equiv_pos_as_xyz
'x, y, z'
'-x, y+1/2, -z'
'-x, -y, -z'
'x, -y-1/2, z'

loop_
_atom_site_label
_atom_site_type_symbol
_atom_site_fract_x
_atom_site_fract_y
_atom_site_fract_z
_atom_site_U_iso_or_equiv
_atom_site_adp_type
_atom_site_occupancy
_atom_site_symmetry_multiplicity
_atom_site_calc_flag
_atom_site_refinement_flags
_atom_site_disorder_assembly
_atom_site_disorder_group
Ru1A Ru 0.67297(10) 0.7500 0.35045(7) 0.0093(3) Uani 1 2 d S . .
S1A S 0.7535(3) 0.6079(4) 0.29206(17) 0.0288(9) Uani 1 1 d . . .
B1A B 0.5497(19) 0.7500 0.2348(10) 0.020(5) Uani 1 2 d S . .
H1A H 0.5565 0.7500 0.2978 0.050 Uiso 1 2 d SR . .
C1A C 0.7488(13) 0.6928(14) 0.4407(7) 0.032(4) Uani 1 1 d . . .
C2A C 0.6549(17) 0.6310(15) 0.4299(7) 0.045(5) Uani 1 1 d . . .
C3A C 0.5624(14) 0.6914(18) 0.4169(8) 0.045(5) Uani 1 1 d . . .
C11A C 0.6773(10) 0.5928(12) 0.2223(6) 0.019(3) Uani 1 1 d . . .
N12A N 0.5914(9) 0.6446(10) 0.2052(5) 0.021(2) Uani 1 1 d . . .
C13A C 0.5548(12) 0.6059(17) 0.1466(8) 0.041(4) Uani 1 1 d . . .
H13A H 0.4940 0.6279 0.1235 0.049 Uiso 1 1 calc R . .
C14A C 0.6239(13) 0.5302(16) 0.1293(8) 0.039(4) Uani 1 1 d . . .
H14A H 0.6213 0.4911 0.0908 0.046 Uiso 1 1 calc R . .
N15A N 0.6979(10) 0.5201(12) 0.1772(6) 0.033(3) Uani 1 1 d . . .
C16A C 0.7833(16) 0.4405(18) 0.1791(9) 0.051(5) Uani 1 1 d . . .
H16A H 0.8473 0.4775 0.1926 0.077 Uiso 1 1 calc R . .
H16B H 0.7893 0.4093 0.1372 0.077 Uiso 1 1 calc R . .
H16C H 0.7697 0.3820 0.2088 0.077 Uiso 1 1 calc R . .
N17A N 0.4323(14) 0.7500 0.2320(8) 0.028(4) Uani 1 2 d S . .
C18A C 0.3741(11) 0.6579(13) 0.2356(7) 0.035(3) Uani 0.50 1 d PU A 1
H18A H 0.3977 0.5847 0.2340 0.042 Uiso 0.50 1 calc PR A 1
N18A N 0.3741(11) 0.6579(13) 0.2356(7) 0.035(3) Uani 0.50 1 d P A 2
C19A C 0.2767(13) 0.6905(18) 0.2420(9) 0.051(5) Uani 1 1 d . . .
H19A H 0.2189 0.6445 0.2458 0.061 Uiso 1 1 calc R A 1
C10A C 0.8489(19) 0.629(2) 0.4523(12) 0.072(7) Uiso 1 1 d . . .
H10A H 0.9027 0.6631 0.4290 0.108 Uiso 1 1 calc R . .
H10B H 0.8388 0.5535 0.4381 0.108 Uiso 1 1 calc R . .
H10C H 0.8691 0.6295 0.4973 0.108 Uiso 1 1 calc R . .
C20A C 0.659(2) 0.511(3) 0.4314(15) 0.094(9) Uiso 1 1 d . . .
H20A H 0.5909 0.4826 0.4395 0.141 Uiso 1 1 calc R . .
H20B H 0.7085 0.4876 0.4648 0.141 Uiso 1 1 calc R . .
H20C H 0.6793 0.4841 0.3908 0.141 Uiso 1 1 calc R . .
C30A C 0.461(2) 0.630(3) 0.4020(14) 0.096(9) Uiso 1 1 d . . .
H30A H 0.4745 0.5515 0.4001 0.143 Uiso 1 1 calc R . .
H30B H 0.4303 0.6549 0.3614 0.143 Uiso 1 1 calc R . .
H30C H 0.4138 0.6449 0.4349 0.143 Uiso 1 1 calc R . .
Ru1B Ru 0.84535(12) 0.7500 0.71492(7) 0.0185(4) Uani 1 2 d S . .
S1B S 0.8928(4) 0.6080(6) 0.7892(3) 0.069(2) Uani 1 1 d . . .
B1B B 0.6778(19) 0.7500 0.7916(10) 0.022(5) Uani 1 2 d S . .
H1B H 0.7429 0.7500 0.7365 0.050 Uiso 1 2 d SR . .
C11B C 0.7890(12) 0.5904(14) 0.8350(7) 0.030(4) Uani 1 1 d . . .
N12B N 0.7002(10) 0.6466(11) 0.8314(5) 0.025(3) Uani 1 1 d . . .
C13B C 0.6400(14) 0.6043(16) 0.8792(8) 0.041(4) Uani 1 1 d . . .
H13B H 0.5734 0.6284 0.8881 0.049 Uiso 1 1 calc R . .
C14B C 0.6926(15) 0.5258(16) 0.9092(8) 0.043(4) Uani 1 1 d . . .
H14B H 0.6709 0.4845 0.9437 0.052 Uiso 1 1 calc R . .
N15B N 0.7840(11) 0.5148(12) 0.8815(6) 0.035(3) Uani 1 1 d . . .
C16B C 0.8630(18) 0.431(2) 0.8990(10) 0.069(7) Uani 1 1 d . . .
H16D H 0.8603 0.3731 0.8674 0.104 Uiso 1 1 calc R . .
H16E H 0.8499 0.4005 0.9401 0.104 Uiso 1 1 calc R . .
H16F H 0.9309 0.4653 0.9009 0.104 Uiso 1 1 calc R . .
N17B N 0.5612(14) 0.7500 0.7676(9) 0.029(4) Uani 1 2 d SU . .
C18B C 0.5093(13) 0.6604(15) 0.7488(8) 0.043(4) Uani 0.50 1 d PU B 1
H18B H 0.5314 0.5871 0.7548 0.051 Uiso 0.50 1 calc PR B 1
N18B N 0.5093(13) 0.6604(15) 0.7488(8) 0.043(4) Uani 0.50 1 d P B 2
C19B C 0.4183(14) 0.694(2) 0.7193(8) 0.054(6) Uani 1 1 d . . .
H19B H 0.3653 0.6476 0.7022 0.065 Uiso 1 1 calc R B 1
C1B C 0.787(2) 0.841(2) 0.6309(13) 0.017(6) Uani 0.50 1 d PDU C -1
C2B C 0.7644(18) 0.721(2) 0.6209(12) 0.018(6) Uani 0.50 1 d PDU C -1
C3B C 0.840(3) 0.641(2) 0.6257(13) 0.018(6) Uani 0.50 1 d PDU C -1
C4B C 0.945(3) 0.671(3) 0.6461(15) 0.025(7) Uani 0.50 1 d PU C -1
C5B C 0.9713(19) 0.786(2) 0.6532(11) 0.008(5) Uani 0.50 1 d PU C -1
C6B C 0.892(2) 0.867(2) 0.6411(12) 0.012(5) Uani 0.50 1 d PU C -1
C10B C 0.703(2) 0.921(2) 0.6179(19) 0.048(9) Uiso 0.50 1 d PD C -1
H10D H 0.6376 0.8831 0.6130 0.072 Uiso 0.50 1 calc PR C -1
H10E H 0.7153 0.9610 0.5791 0.072 Uiso 0.50 1 calc PR C -1
H10F H 0.7021 0.9730 0.6529 0.072 Uiso 0.50 1 calc PR C -1
C20B C 0.653(2) 0.687(2) 0.6100(18) 0.048(9) Uiso 0.50 1 d PD C -1
H20D H 0.6094 0.7523 0.6073 0.072 Uiso 1 2 calc SR C -1
H20E H 0.6330 0.6413 0.6450 0.072 Uiso 0.50 1 calc PR C -1
H20F H 0.6439 0.6456 0.5707 0.072 Uiso 0.50 1 calc PR C -1
C30B C 0.816(2) 0.521(3) 0.622(2) 0.067(13) Uiso 0.50 1 d PD C -1
H30D H 0.8782 0.4800 0.6149 0.101 Uiso 0.50 1 calc PR C -1
H30E H 0.7644 0.5073 0.5877 0.101 Uiso 0.50 1 calc PR C -1
H30F H 0.7886 0.4971 0.6619 0.101 Uiso 0.50 1 calc PR C -1
C40B C 1.030(3) 0.586(3) 0.6520(19) 0.053(10) Uiso 0.50 1 d PD C -1
H40A H 0.9997 0.5126 0.6515 0.079 Uiso 0.50 1 calc PR C -1
H40B H 1.0710 0.5966 0.6915 0.079 Uiso 0.50 1 calc PR C -1
H40C H 1.0741 0.5930 0.6166 0.079 Uiso 0.50 1 calc PR C -1
C50B C 1.077(3) 0.819(2) 0.673(2) 0.061(12) Uiso 0.50 1 d PD C -1
H50A H 1.1202 0.7542 0.6788 0.091 Uiso 0.50 1 calc PR C -1
H50B H 1.0769 0.8603 0.7121 0.091 Uiso 0.50 1 calc PR C -1
H50C H 1.1041 0.8653 0.6400 0.091 Uiso 0.50 1 calc PR C -1
C60B C 0.918(2) 0.987(3) 0.647(2) 0.062(12) Uiso 0.50 1 d PD C -1
H60A H 0.9922 0.9961 0.6542 0.093 Uiso 0.50 1 calc PR C -1
H60B H 0.8840 1.0177 0.6831 0.093 Uiso 0.50 1 calc PR C -1
H60C H 0.8941 1.0252 0.6088 0.093 Uiso 0.50 1 calc PR C -1
P1 P 0.1625(4) 0.7500 0.4887(3) 0.0303(13) Uani 1 2 d S . .
F11 F 0.0964(14) 0.7500 0.4224(8) 0.063(5) Uani 1 2 d S . .
F12 F 0.2273(14) 0.7500 0.5556(8) 0.074(6) Uani 1 2 d S . .
F13 F 0.2347(12) 0.6581(18) 0.4637(7) 0.130(8) Uani 1 1 d . . .
F14 F 0.0924(12) 0.6574(14) 0.5134(7) 0.093(5) Uani 1 1 d . . .
P2 P 0.3790(5) 0.7500 0.9831(2) 0.0250(12) Uani 1 2 d S . .
F21 F 0.3988(13) 0.7500 0.9085(6) 0.051(4) Uani 1 2 d S . .
F22 F 0.3603(12) 0.7500 1.0574(6) 0.039(3) Uani 1 2 d S . .
F23 F 0.4640(8) 0.6567(11) 0.9944(5) 0.056(3) Uani 1 1 d . . .
F24 F 0.2921(8) 0.6562(8) 0.9715(4) 0.043(2) Uani 1 1 d . . .
C1S C -0.021(6) 0.7500 0.223(4) 0.07(2) Uiso 0.50 2 d SP . .
C2S C 0.007(4) 0.7500 0.286(2) 0.033(10) Uiso 0.50 2 d SP . .
H2S1 H -0.0444 0.7897 0.3089 0.049 Uiso 0.25 1 calc PR . .
H2S2 H 0.0737 0.7857 0.2935 0.049 Uiso 0.25 1 calc PR . .
H2S3 H 0.0115 0.6746 0.3016 0.049 Uiso 0.25 1 calc PR . .
N1S N -0.054(8) 0.7500 0.172(5) 0.15(4) Uiso 0.50 2 d SP . .

loop_
_atom_site_aniso_label
_atom_site_aniso_U_11
_atom_site_aniso_U_22
_atom_site_aniso_U_33
_atom_site_aniso_U_23
_atom_site_aniso_U_13
_atom_site_aniso_U_12
Ru1A 0.0058(6) 0.0117(7) 0.0102(7) 0.000 -0.0016(5) 0.000
S1A 0.0253(18) 0.040(2) 0.0201(17) -0.0102(16) -0.0081(14) 0.0150(17)
B1A 0.039(13) 0.009(10) 0.011(10) 0.000 0.006(9) 0.000
C1A 0.040(9) 0.041(9) 0.015(7) -0.010(7) -0.002(6) 0.013(8)
C2A 0.089(15) 0.032(9) 0.013(7) -0.010(7) -0.001(8) -0.018(10)
C3A 0.039(10) 0.072(13) 0.023(8) -0.003(8) 0.006(7) -0.019(9)
C11A 0.013(6) 0.029(8) 0.014(6) -0.002(6) 0.001(5) 0.002(6)
N12A 0.022(6) 0.024(6) 0.016(5) -0.009(5) -0.003(5) -0.004(5)
C13A 0.022(8) 0.057(12) 0.044(10) -0.019(9) -0.006(7) -0.004(8)
C14A 0.045(10) 0.046(11) 0.023(8) -0.005(8) -0.014(7) 0.008(8)
N15A 0.037(7) 0.035(8) 0.027(7) -0.007(6) 0.001(6) 0.012(6)
C16A 0.064(13) 0.055(13) 0.034(10) -0.019(9) -0.008(9) 0.021(11)
N17A 0.032(10) 0.032(10) 0.020(9) 0.000 0.000(8) 0.000
C18A 0.033(5) 0.034(5) 0.038(5) 0.001(4) 0.002(4) -0.003(4)
N18A 0.033(5) 0.034(5) 0.038(5) 0.001(4) 0.002(4) -0.003(4)
C19A 0.024(8) 0.078(14) 0.050(11) 0.012(10) 0.004(8) -0.004(9)
Ru1B 0.0177(8) 0.0294(9) 0.0085(7) 0.000 0.0009(6) 0.000
S1B 0.038(3) 0.116(5) 0.057(3) 0.062(4) 0.020(2) 0.035(3)
B1B 0.029(12) 0.023(12) 0.013(10) 0.000 -0.002(9) 0.000
C11B 0.036(9) 0.040(9) 0.013(6) 0.012(6) -0.002(6) -0.011(7)
N12B 0.032(7) 0.028(7) 0.018(6) 0.003(5) 0.009(5) 0.003(6)
C13B 0.041(10) 0.046(11) 0.038(9) 0.013(8) 0.015(8) -0.010(8)
C14B 0.057(12) 0.040(10) 0.033(9) 0.011(8) 0.014(8) -0.007(9)
N15B 0.043(8) 0.033(8) 0.028(7) 0.009(6) -0.002(6) -0.003(7)
C16B 0.072(15) 0.090(19) 0.047(12) 0.035(13) 0.005(11) 0.018(14)
N17B 0.027(6) 0.033(6) 0.027(6) 0.000 0.000(4) 0.000
C18B 0.042(5) 0.045(6) 0.040(5) 0.000(4) 0.003(4) -0.002(4)
N18B 0.042(5) 0.045(6) 0.040(5) 0.000(4) 0.003(4) -0.002(4)
C19B 0.030(9) 0.097(17) 0.036(10) -0.013(10) 0.002(8) -0.007(10)
C1B 0.017(7) 0.018(7) 0.015(7) 0.000(5) 0.003(5) 0.001(5)
C2B 0.019(7) 0.018(8) 0.018(7) 0.000(5) -0.001(5) 0.000(5)
C3B 0.018(7) 0.016(7) 0.018(7) 0.003(5) -0.002(5) 0.002(5)
C4B 0.025(8) 0.023(8) 0.026(8) 0.000(5) 0.001(5) 0.002(5)
C5B 0.007(6) 0.009(7) 0.009(6) -0.002(4) 0.001(4) 0.002(4)
C6B 0.011(6) 0.013(6) 0.012(6) -0.001(5) -0.005(5) -0.002(5)
P1 0.020(3) 0.042(4) 0.028(3) 0.000 -0.003(2) 0.000
F11 0.071(12) 0.076(13) 0.039(9) 0.000 -0.011(8) 0.000
F12 0.053(11) 0.132(19) 0.035(9) 0.000 -0.017(8) 0.000
F13 0.096(11) 0.22(2) 0.070(9) -0.056(12) -0.016(8) 0.106(13)
F14 0.102(11) 0.100(12) 0.074(9) 0.045(9) -0.024(8) -0.053(10)
P2 0.038(3) 0.026(3) 0.012(2) 0.000 0.005(2) 0.000
F21 0.073(11) 0.065(11) 0.015(6) 0.000 0.014(7) 0.000
F22 0.067(10) 0.037(8) 0.013(6) 0.000 0.005(6) 0.000
F23 0.056(7) 0.071(8) 0.042(6) -0.003(6) -0.002(5) 0.028(6)
F24 0.060(6) 0.034(6) 0.034(5) -0.006(4) 0.001(5) -0.009(5)

loop_
_atom_type_symbol
_atom_type_description
_atom_type_scat_dispersion_real
_atom_type_scat_dispersion_imag
_atom_type_scat_source
C C 0.0033 0.0016 'International Tables Vol C Tables 4.2.6.8 and 6.1.1.4'
H H 0.0000 0.0000 'International Tables Vol C Tables 4.2.6.8 and 6.1.1.4'
B B 0.0013 0.0007 'International Tables Vol C Tables 4.2.6.8 and 6.1.1.4'
N N 0.0061 0.0033 'International Tables Vol C Tables 4.2.6.8 and 6.1.1.4'
F F 0.0171 0.0103 'International Tables Vol C Tables 4.2.6.8 and 6.1.1.4'
P P 0.1023 0.0942 'International Tables Vol C Tables 4.2.6.8 and 6.1.1.4'
S S 0.1246 0.1234 'International Tables Vol C Tables 4.2.6.8 and 6.1.1.4'
Ru Ru -1.2594 0.8363 'International Tables Vol C Tables 4.2.6.8 and 6.1.1.4'

loop_
_geom_angle_atom_site_label_1
_geom_angle_atom_site_label_2
_geom_angle_atom_site_label_3
_geom_angle
_geom_angle_site_symmetry_1
_geom_angle_site_symmetry_3
C3A Ru1A C3A 38.0(11) . 4_575
C3A Ru1A C1A 79.8(6) . 4_575
C3A Ru1A C1A 67.5(7) 4_575 4_575
C3A Ru1A C1A 67.5(7) . .
C3A Ru1A C1A 79.8(6) 4_575 .
C1A Ru1A C1A 36.7(9) 4_575 .
C3A Ru1A C2A 68.0(8) . 4_575
C3A Ru1A C2A 37.4(8) 4_575 4_575
C1A Ru1A C2A 37.7(7) 4_575 4_575
C1A Ru1A C2A 67.4(6) . 4_575
C3A Ru1A C2A 37.4(8) . .
C3A Ru1A C2A 68.0(8) 4_575 .
C1A Ru1A C2A 67.4(6) 4_575 .
C1A Ru1A C2A 37.7(7) . .
C2A Ru1A C2A 80.4(9) 4_575 .
C3A Ru1A S1A 152.6(6) . 4_575
C3A Ru1A S1A 114.8(6) 4_575 4_575
C1A Ru1A S1A 91.9(4) 4_575 4_575
C1A Ru1A S1A 119.1(5) . 4_575
C2A Ru1A S1A 89.5(5) 4_575 4_575
C2A Ru1A S1A 156.8(5) . 4_575
C3A Ru1A S1A 114.8(6) . .
C3A Ru1A S1A 152.6(6) 4_575 .
C1A Ru1A S1A 119.1(5) 4_575 .
C1A Ru1A S1A 91.9(4) . .
C2A Ru1A S1A 156.8(5) 4_575 .
C2A Ru1A S1A 89.5(5) . .
S1A Ru1A S1A 92.1(2) 4_575 .
C11A S1A Ru1A 105.7(5) . .
N17A B1A N12A 111.1(11) . 4_575
N17A B1A N12A 111.1(11) . .
N12A B1A N12A 112.7(16) 4_575 .
C1A C1A C2A 121.5(11) 4_575 .
C1A C1A C10A 120.7(12) 4_575 .
C2A C1A C10A 117.8(18) . .
C1A C1A Ru1A 71.6(4) 4_575 .
C2A C1A Ru1A 72.4(9) . .
C10A C1A Ru1A 129.3(13) . .
C1A C2A C3A 117.3(16) . .
C1A C2A C20A 119(2) . .
C3A C2A C20A 123(2) . .
C1A C2A Ru1A 69.8(9) . .
C3A C2A Ru1A 69.3(10) . .
C20A C2A Ru1A 131.0(16) . .
C3A C3A C2A 121.2(11) 4_575 .
C3A C3A C30A 119.2(15) 4_575 .
C2A C3A C30A 120(2) . .
C3A C3A Ru1A 71.0(6) 4_575 .
C2A C3A Ru1A 73.4(10) . .
C30A C3A Ru1A 128.0(15) . .
N12A C11A N15A 108.8(12) . .
N12A C11A S1A 128.0(10) . .
N15A C11A S1A 123.2(11) . .
C11A N12A C13A 108.9(13) . .
C11A N12A B1A 126.9(13) . .
C13A N12A B1A 122.6(14) . .
C14A C13A N12A 106.1(14) . .
C13A C14A N15A 108.1(15) . .
C11A N15A C14A 108.1(13) . .
C11A N15A C16A 126.6(13) . .
C14A N15A C16A 125.3(14) . .
C18A N17A N18A 111.4(18) . 4_575
C18A N17A C18A 111.4(18) . 4_575
N18A N17A C18A 0.0(16) 4_575 4_575
C18A N17A B1A 123.9(9) . .
N18A N17A B1A 123.9(9) 4_575 .
C18A N17A B1A 123.9(9) 4_575 .
C19A C18A N17A 107.1(16) . .
C18A C19A C19A 107.2(12) . 4_575
C1B Ru1B C1B 60.5(16) 4_575 .
C1B Ru1B C5B 69.6(10) 4_575 4_575
C1B Ru1B C5B 81.3(10) . 4_575
C1B Ru1B C5B 81.3(10) 4_575 .
C1B Ru1B C5B 69.6(10) . .
C5B Ru1B C5B 22.8(13) 4_575 .
C1B Ru1B C2B 39.8(12) 4_575 4_575
C1B Ru1B C2B 21.6(9) . 4_575
C5B Ru1B C2B 80.1(9) 4_575 4_575
C5B Ru1B C2B 76.4(9) . 4_575
C1B Ru1B C2B 21.6(9) 4_575 .
C1B Ru1B C2B 39.8(12) . .
C5B Ru1B C2B 76.4(9) 4_575 .
C5B Ru1B C2B 80.1(9) . .
C2B Ru1B C2B 18.4(13) 4_575 .
C1B Ru1B C6B 37.2(10) 4_575 4_575
C1B Ru1B C6B 81.2(10) . 4_575
C5B Ru1B C6B 37.8(9) 4_575 4_575
C5B Ru1B C6B 57.4(11) . 4_575
C2B Ru1B C6B 66.9(10) 4_575 4_575
C2B Ru1B C6B 53.4(10) . 4_575
C1B Ru1B C6B 81.2(10) 4_575 .
C1B Ru1B C6B 37.2(10) . .
C5B Ru1B C6B 57.4(11) 4_575 .
C5B Ru1B C6B 37.8(9) . .
C2B Ru1B C6B 53.4(10) 4_575 .
C2B Ru1B C6B 66.9(10) . .
C6B Ru1B C6B 79.3(14) 4_575 .
C1B Ru1B C4B 82.7(11) 4_575 4_575
C1B Ru1B C4B 55.8(12) . 4_575
C5B Ru1B C4B 38.0(14) 4_575 4_575
C5B Ru1B C4B 16.6(9) . 4_575
C2B Ru1B C4B 67.0(11) 4_575 4_575
C2B Ru1B C4B 75.3(11) . 4_575
C6B Ru1B C4B 67.6(13) 4_575 4_575
C6B Ru1B C4B 21.4(10) . 4_575
C1B Ru1B C4B 55.8(12) 4_575 .
C1B Ru1B C4B 82.7(11) . .
C5B Ru1B C4B 16.6(9) 4_575 .
C5B Ru1B C4B 38.0(14) . .
C2B Ru1B C4B 75.3(11) 4_575 .
C2B Ru1B C4B 67.0(11) . .
C6B Ru1B C4B 21.4(10) 4_575 .
C6B Ru1B C4B 67.6(13) . .
C4B Ru1B C4B 51(2) 4_575 .
C1B Ru1B C3B 68.3(10) 4_575 4_575
C1B Ru1B C3B 18.5(8) . 4_575
C5B Ru1B C3B 67.3(10) 4_575 4_575
C5B Ru1B C3B 52.2(11) . 4_575
C2B Ru1B C3B 35.3(10) 4_575 4_575
C2B Ru1B C3B 50.8(11) . 4_575
C6B Ru1B C3B 77.7(9) 4_575 4_575
C6B Ru1B C3B 18.9(8) . 4_575
C4B Ru1B C3B 37.5(12) 4_575 4_575
C4B Ru1B C3B 72.7(11) . 4_575
C1B Ru1B C3B 18.5(8) 4_575 .
C1B Ru1B C3B 68.3(10) . .
C5B Ru1B C3B 52.2(11) 4_575 .
C5B Ru1B C3B 67.3(10) . .
C2B Ru1B C3B 50.8(11) 4_575 .
C2B Ru1B C3B 35.3(10) . .
C6B Ru1B C3B 18.9(8) 4_575 .
C6B Ru1B C3B 77.7(9) . .
C4B Ru1B C3B 72.7(11) 4_575 .
C4B Ru1B C3B 37.5(12) . .
C3B Ru1B C3B 70.1(13) 4_575 .
C11B S1B Ru1B 106.3(6) . .
N17B B1B N12B 109.0(12) . 4_575
N17B B1B N12B 109.0(12) . .
N12B B1B N12B 110.4(16) 4_575 .
N12B C11B N15B 108.0(13) . .
N12B C11B S1B 127.3(11) . .
N15B C11B S1B 124.7(13) . .
C11B N12B C13B 106.7(13) . .
C11B N12B B1B 125.8(14) . .
C13B N12B B1B 126.7(15) . .
C14B C13B N12B 108.5(16) . .
C13B C14B N15B 107.6(15) . .
C11B N15B C14B 109.2(15) . .
C11B N15B C16B 126.0(15) . .
C14B N15B C16B 124.8(15) . .
N18B N17B C18B 0.0(19) 4_575 4_575
N18B N17B C18B 110(2) 4_575 .
C18B N17B C18B 110(2) 4_575 .
N18B N17B B1B 124.0(10) 4_575 .
C18B N17B B1B 124.0(10) 4_575 .
C18B N17B B1B 124.0(10) . .
N17B C18B C19B 107.7(17) . .
C18B C19B C19B 107.2(13) . 4_575
C6B C1B C10B 125(3) . .
C6B C1B C2B 115(2) . .
C10B C1B C2B 119(2) . .
C6B C1B Ru1B 72.7(15) . .
C10B C1B Ru1B 134(2) . .
C2B C1B Ru1B 71.4(16) . .
C3B C2B C20B 119(2) . .
C3B C2B C1B 123(3) . .
C20B C2B C1B 118(2) . .
C3B C2B Ru1B 75.6(16) . .
C20B C2B Ru1B 125(2) . .
C1B C2B Ru1B 68.9(14) . .
C2B C3B C4B 120(2) . .
C2B C3B C30B 123(3) . .
C4B C3B C30B 116(3) . .
C2B C3B Ru1B 69.2(15) . .
C4B C3B Ru1B 68.4(17) . .
C30B C3B Ru1B 127(3) . .
C3B C4B C5B 119(3) . .
C3B C4B C40B 121(3) . .
C5B C4B C40B 119(3) . .
C3B C4B Ru1B 74.1(17) . .
C5B C4B Ru1B 69.9(18) . .
C40B C4B Ru1B 134(2) . .
C6B C5B C4B 119(3) . .
C6B C5B C50B 120(2) . .
C4B C5B C50B 121(2) . .
C6B C5B Ru1B 72.1(14) . .
C4B C5B Ru1B 72.1(18) . .
C50B C5B Ru1B 127(2) . .
C1B C6B C5B 123(2) . .
C1B C6B C60B 116(3) . .
C5B C6B C60B 120(3) . .
C1B C6B Ru1B 70.1(15) . .
C5B C6B Ru1B 70.1(14) . .
C60B C6B Ru1B 129(2) . .
F14 P1 F14 92.6(15) . 4_575
F14 P1 F13 179.0(12) . 4_575
F14 P1 F13 88.3(11) 4_575 4_575
F14 P1 F13 88.3(11) . .
F14 P1 F13 179.0(12) 4_575 .
F13 P1 F13 90.7(18) 4_575 .
F14 P1 F11 90.0(7) . .
F14 P1 F11 90.0(7) 4_575 .
F13 P1 F11 90.2(8) 4_575 .
F13 P1 F11 90.2(8) . .
F14 P1 F12 89.5(7) . .
F14 P1 F12 89.5(7) 4_575 .
F13 P1 F12 90.3(8) 4_575 .
F13 P1 F12 90.3(8) . .
F11 P1 F12 179.2(10) . .
F23 P2 F23 91.0(10) 4_575 .
F23 P2 F22 89.8(6) 4_575 .
F23 P2 F22 89.8(6) . .
F23 P2 F24 179.5(7) 4_575 .
F23 P2 F24 89.5(6) . .
F22 P2 F24 90.1(6) . .
F23 P2 F24 89.5(6) 4_575 4_575
F23 P2 F24 179.5(7) . 4_575
F22 P2 F24 90.1(6) . 4_575
F24 P2 F24 90.0(8) . 4_575
F23 P2 F21 89.8(6) 4_575 .
F23 P2 F21 89.8(6) . .
F22 P2 F21 179.5(9) . .
F24 P2 F21 90.2(6) . .
F24 P2 F21 90.2(6) 4_575 .
N1S C1S C2S 173(10) . .

loop_
_geom_bond_atom_site_label_1
_geom_bond_atom_site_label_2
_geom_bond_distance
_geom_bond_site_symmetry_2
Ru1A C3A 2.182(16) .
Ru1A C3A 2.182(16) 4_575
Ru1A C1A 2.201(15) 4_575
Ru1A C1A 2.201(15) .
Ru1A C2A 2.236(17) 4_575
Ru1A C2A 2.236(17) .
Ru1A S1A 2.393(4) 4_575
Ru1A S1A 2.393(4) .
S1A C11A 1.731(13) .
B1A N17A 1.52(3) .
B1A N12A 1.535(16) 4_575
B1A N12A 1.535(16) .
C1A C1A 1.39(3) 4_575
C1A C2A 1.43(3) .
C1A C10A 1.52(3) .
C2A C3A 1.42(3) .
C2A C20A 1.45(3) .
C3A C3A 1.42(4) 4_575
C3A C30A 1.53(3) .
C11A N12A 1.309(17) .
C11A N15A 1.336(18) .
N12A C13A 1.379(19) .
C13A C14A 1.35(2) .
C14A N15A 1.35(2) .
N15A C16A 1.47(2) .
N17A C18A 1.352(18) .
N17A N18A 1.352(18) 4_575
N17A C18A 1.352(18) 4_575
C18A C19A 1.34(2) .
C19A C19A 1.44(4) 4_575
Ru1B C1B 2.18(3) 4_575
Ru1B C1B 2.18(3) .
Ru1B C5B 2.19(2) 4_575
Ru1B C5B 2.19(2) .
Ru1B C2B 2.22(2) 4_575
Ru1B C2B 2.22(2) .
Ru1B C6B 2.22(3) 4_575
Ru1B C6B 2.22(3) .
Ru1B C4B 2.22(3) 4_575
Ru1B C4B 2.22(3) .
Ru1B C3B 2.30(3) 4_575
Ru1B C3B 2.30(3) .
S1B C11B 1.715(16) .
B1B N17B 1.56(3) .
B1B N12B 1.528(17) 4_575
B1B N12B 1.528(17) .
C11B N12B 1.33(2) .
C11B N15B 1.348(19) .
N12B C13B 1.408(19) .
C13B C14B 1.31(3) .
C14B N15B 1.36(2) .
N15B C16B 1.47(3) .
N17B N18B 1.33(2) 4_575
N17B C18B 1.33(2) 4_575
N17B C18B 1.33(2) .
C18B C19B 1.36(2) .
C19B C19B 1.37(5) 4_575
C1B C6B 1.40(4) .
C1B C10B 1.47(3) .
C1B C2B 1.50(4) .
C2B C3B 1.37(4) .
C2B C20B 1.51(3) .
C3B C4B 1.46(5) .
C3B C30B 1.49(4) .
C4B C5B 1.44(5) .
C4B C40B 1.51(5) .
C5B C6B 1.43(4) .
C5B C50B 1.46(4) .
C6B C60B 1.50(5) .
P1 F14 1.553(13) .
P1 F14 1.553(13) 4_575
P1 F13 1.567(15) 4_575
P1 F13 1.567(15) .
P1 F11 1.595(17) .
P1 F12 1.598(16) .
P2 F23 1.587(11) 4_575
P2 F23 1.587(11) .
P2 F22 1.602(13) .
P2 F24 1.608(11) .
P2 F24 1.608(11) 4_575
P2 F21 1.609(13) .
C1S N1S 1.12(11) .
C1S C2S 1.37(9) .
